data_2229672
loop_
_publ_author_name
'Liu, Shi-Yong'
'Sun, Shan-Shan'
'Zheng, Ting-Ting'
'Zheng, Xiang-Lei'
'Zhao, Xiao-Feng'
'Li, Xiao-Fang'

_publ_section_title
;
 (<i>E</i>)-<i>N</i>'-[(2-Hydroxynaphthalen-1-yl)methylidene]-4-methylbenzohydrazide
;
_journal_coeditor_code HB5818
_journal_issue 4
_journal_name_full 'Acta Crystallographica Section E'
_journal_page_first o964
_journal_paper_doi 10.1107/S160053681101035X
_journal_volume 67
_journal_year 2011
_chemical_formula_iupac 'C19 H16 N2 O2'
_chemical_formula_moiety 'C19 H16 N2 O2'
_chemical_formula_sum 'C19 H16 N2 O2'
_chemical_formula_weight 304.34
_chemical_name_systematic
;
(<i>E</i>)-<i>N</i>'-[(2-Hydroxynaphthalen-1-yl)methylidene]-
4-methylbenzohydrazide
;
_space_group_IT_number 14
_symmetry_cell_setting monoclinic
_symmetry_space_group_name_Hall '-P 2ybc'
_symmetry_space_group_name_H-M 'P 1 21/c 1'
_atom_sites_solution_hydrogens geom
_atom_sites_solution_primary direct
_atom_sites_solution_secondary difmap
_audit_creation_method SHELXL-97
_cell_angle_alpha 90.00
_cell_angle_beta 93.503(3)
_cell_angle_gamma 90.00
_cell_formula_units_Z 4
_cell_length_a 11.014(2)
_cell_length_b 15.487(2)
_cell_length_c 9.1500(10)
_cell_measurement_reflns_used 1270
_cell_measurement_temperature 298(2)
_cell_measurement_theta_max 26.4
_cell_measurement_theta_min 2.3
_cell_volume 1557.8(4)
_computing_cell_refinement 'SAINT (Bruker, 2007)'
_computing_data_collection 'SMART (Bruker, 2007)'
_computing_data_reduction 'SAINT (Bruker, 2007)'
_computing_molecular_graphics 'SHELXTL (Sheldrick, 2008)'
_computing_publication_material 'SHELXTL (Sheldrick, 2008)'
_computing_structure_refinement 'SHELXTL (Sheldrick, 2008)'
_computing_structure_solution 'SHELXTL (Sheldrick, 2008)'
_diffrn_ambient_temperature 298(2)
_diffrn_measured_fraction_theta_full 0.980
_diffrn_measured_fraction_theta_max 0.980
_diffrn_measurement_device_type 'Bruker SMART CCD'
_diffrn_measurement_method '\w scans'
_diffrn_radiation_monochromator graphite
_diffrn_radiation_source 'fine-focus sealed tube'
_diffrn_radiation_type MoK\a
_diffrn_radiation_wavelength 0.71073
_diffrn_reflns_av_R_equivalents 0.0651
_diffrn_reflns_av_sigmaI/netI 0.0745
_diffrn_reflns_limit_h_max 13
_diffrn_reflns_limit_h_min -14
_diffrn_reflns_limit_k_max 19
_diffrn_reflns_limit_k_min -19
_diffrn_reflns_limit_l_max 11
_diffrn_reflns_limit_l_min -11
_diffrn_reflns_number 12464
_diffrn_reflns_theta_full 27.00
_diffrn_reflns_theta_max 27.00
_diffrn_reflns_theta_min 1.85
_diffrn_standards_number 0
_exptl_absorpt_coefficient_mu 0.085
_exptl_absorpt_correction_T_max 0.987
_exptl_absorpt_correction_T_min 0.983
_exptl_absorpt_correction_type multi-scan
_exptl_absorpt_process_details '(SADABS; Bruker, 2001)'
_exptl_crystal_colour colourless
_exptl_crystal_density_diffrn 1.298
_exptl_crystal_density_method 'not measured'
_exptl_crystal_description block
_exptl_crystal_F_000 640
_exptl_crystal_size_max 0.20
_exptl_crystal_size_mid 0.17
_exptl_crystal_size_min 0.15
_refine_diff_density_max 0.158
_refine_diff_density_min -0.247
_refine_ls_extinction_method none
_refine_ls_goodness_of_fit_ref 0.927
_refine_ls_hydrogen_treatment mixed
_refine_ls_matrix_type full
_refine_ls_number_parameters 213
_refine_ls_number_reflns 3335
_refine_ls_number_restraints 1
_refine_ls_restrained_S_all 0.927
_refine_ls_R_factor_all 0.1506
_refine_ls_R_factor_gt 0.0681
_refine_ls_shift/su_max 0.001
_refine_ls_shift/su_mean 0.000
_refine_ls_structure_factor_coef Fsqd
_refine_ls_weighting_details 'calc w=1/[\s^2^(Fo^2^)+(0.0921P)^2^] where P=(Fo^2^+2Fc^2^)/3'
_refine_ls_weighting_scheme calc
_refine_ls_wR_factor_gt 0.1604
_refine_ls_wR_factor_ref 0.1924
_reflns_number_gt 1515
_reflns_number_total 3335
_reflns_threshold_expression I>2\s(I)
_cod_data_source_file hb5818.cif
_cod_data_source_block I
_cod_original_sg_symbol_H-M 'P 21/c'
_cod_database_code 2229672
_cod_database_fobs_code 2229672

loop_
_symmetry_equiv_pos_as_xyz
'x, y, z'
'-x, y+1/2, -z+1/2'
'-x, -y, -z'
'x, -y-1/2, z-1/2'

loop_
_atom_site_type_symbol
_atom_site_label
_atom_site_fract_x
_atom_site_fract_y
_atom_site_fract_z
_atom_site_U_iso_or_equiv
_atom_site_adp_type
_atom_site_calc_flag
_atom_site_refinement_flags
_atom_site_occupancy
_atom_site_disorder_assembly
_atom_site_disorder_group
N N1 0.6996(2) 0.17460(14) -0.0689(2) 0.0519(6) Uani d . 1 . .
N N2 0.7488(2) 0.24189(14) 0.0157(2) 0.0525(7) Uani d D 1 . .
O O1 0.5593(2) 0.11437(14) -0.2818(2) 0.0706(7) Uani d . 1 . .
H H1 0.5958 0.1516 -0.2329 0.106 Uiso calc R 1 . .
O O2 0.75910(18) 0.32363(11) -0.1872(2) 0.0596(6) Uani d . 1 . .
C C1 0.6450(2) 0.02635(17) -0.0848(3) 0.0472(7) Uani d . 1 . .
C C2 0.5756(3) 0.03725(19) -0.2161(3) 0.0553(8) Uani d . 1 . .
C C3 0.5169(3) -0.0341(2) -0.2832(4) 0.0706(9) Uani d . 1 . .
H H3 0.4679 -0.0261 -0.3686 0.085 Uiso calc R 1 . .
C C4 0.5303(3) -0.1141(2) -0.2263(4) 0.0702(10) Uani d . 1 . .
H H4 0.4897 -0.1600 -0.2731 0.084 Uiso calc R 1 . .
C C5 0.6039(3) -0.13015(19) -0.0983(4) 0.0586(8) Uani d . 1 . .
C C6 0.6208(3) -0.2140(2) -0.0396(4) 0.0693(10) Uani d . 1 . .
H H6 0.5810 -0.2604 -0.0857 0.083 Uiso calc R 1 . .
C C7 0.6934(3) -0.2278(2) 0.0816(4) 0.0761(10) Uani d . 1 . .
H H7 0.7041 -0.2835 0.1183 0.091 Uiso calc R 1 . .
C C8 0.7527(3) -0.1584(2) 0.1524(4) 0.0721(10) Uani d . 1 . .
H H8 0.8030 -0.1682 0.2361 0.087 Uiso calc R 1 . .
C C9 0.7375(3) -0.07684(18) 0.1001(3) 0.0575(8) Uani d . 1 . .
H H9 0.7780 -0.0316 0.1489 0.069 Uiso calc R 1 . .
C C10 0.6618(2) -0.05878(17) -0.0264(3) 0.0480(7) Uani d . 1 . .
C C11 0.6973(2) 0.10041(17) -0.0080(3) 0.0494(7) Uani d . 1 . .
H H11 0.7299 0.0939 0.0876 0.059 Uiso calc R 1 . .
C C12 0.7759(2) 0.31563(17) -0.0533(3) 0.0464(7) Uani d . 1 . .
C C13 0.8249(2) 0.38767(17) 0.0401(3) 0.0456(7) Uani d . 1 . .
C C14 0.8877(3) 0.37590(19) 0.1745(3) 0.0568(8) Uani d . 1 . .
H H14 0.9016 0.3205 0.2110 0.068 Uiso calc R 1 . .
C C15 0.9292(3) 0.4465(2) 0.2537(3) 0.0639(9) Uani d . 1 . .
H H15 0.9706 0.4374 0.3440 0.077 Uiso calc R 1 . .
C C16 0.9125(3) 0.5301(2) 0.2056(3) 0.0579(8) Uani d . 1 . .
C C17 0.8512(3) 0.54064(19) 0.0705(4) 0.0626(9) Uani d . 1 . .
H H17 0.8382 0.5961 0.0340 0.075 Uiso calc R 1 . .
C C18 0.8091(3) 0.47147(18) -0.0113(3) 0.0577(8) Uani d . 1 . .
H H18 0.7694 0.4809 -0.1026 0.069 Uiso calc R 1 . .
C C19 0.9554(3) 0.6073(2) 0.2941(4) 0.0829(11) Uani d . 1 . .
H H19A 1.0096 0.6410 0.2388 0.124 Uiso calc R 1 . .
H H19B 0.9973 0.5883 0.3834 0.124 Uiso calc R 1 . .
H H19C 0.8867 0.6419 0.3165 0.124 Uiso calc R 1 . .
H H2 0.752(3) 0.2325(19) 0.1132(12) 0.080 Uiso d D 1 . .

loop_
_atom_site_aniso_label
_atom_site_aniso_U_11
_atom_site_aniso_U_22
_atom_site_aniso_U_33
_atom_site_aniso_U_12
_atom_site_aniso_U_13
_atom_site_aniso_U_23
N1 0.0629(16) 0.0419(13) 0.0516(15) -0.0017(12) 0.0087(12) -0.0052(12)
N2 0.0786(18) 0.0367(13) 0.0428(14) -0.0055(12) 0.0079(13) -0.0006(11)
O1 0.0734(16) 0.0762(15) 0.0610(15) 0.0081(13) -0.0060(12) 0.0068(12)
O2 0.0847(16) 0.0572(13) 0.0364(12) -0.0029(10) -0.0010(10) 0.0036(9)
C1 0.0443(17) 0.0479(17) 0.0500(18) -0.0007(13) 0.0075(14) -0.0086(13)
C2 0.0518(18) 0.0588(19) 0.055(2) 0.0048(15) 0.0027(16) -0.0034(16)
C3 0.052(2) 0.094(3) 0.065(2) -0.0017(19) -0.0027(17) -0.019(2)
C4 0.058(2) 0.069(2) 0.084(3) -0.0140(18) 0.0074(19) -0.029(2)
C5 0.0523(19) 0.057(2) 0.067(2) -0.0060(15) 0.0136(17) -0.0147(17)
C6 0.074(2) 0.049(2) 0.087(3) -0.0107(17) 0.023(2) -0.0150(18)
C7 0.094(3) 0.0457(19) 0.091(3) -0.0033(19) 0.025(2) 0.0035(19)
C8 0.088(3) 0.058(2) 0.071(2) 0.0006(18) 0.0055(19) 0.0081(17)
C9 0.070(2) 0.0435(17) 0.060(2) -0.0018(15) 0.0105(17) 0.0001(15)
C10 0.0438(17) 0.0467(17) 0.0544(19) -0.0039(13) 0.0095(14) -0.0081(14)
C11 0.0538(18) 0.0454(17) 0.0495(17) 0.0011(14) 0.0065(14) -0.0012(14)
C12 0.0497(17) 0.0426(16) 0.0471(17) 0.0046(13) 0.0054(13) 0.0005(14)
C13 0.0489(17) 0.0470(16) 0.0414(16) 0.0023(13) 0.0063(13) 0.0020(13)
C14 0.0601(19) 0.0570(19) 0.0528(19) -0.0048(15) -0.0001(16) 0.0112(15)
C15 0.067(2) 0.074(2) 0.0491(19) -0.0151(18) -0.0055(16) 0.0005(17)
C16 0.0520(18) 0.063(2) 0.059(2) -0.0116(15) 0.0114(16) -0.0079(16)
C17 0.074(2) 0.0442(17) 0.070(2) -0.0008(15) 0.0066(18) -0.0003(16)
C18 0.066(2) 0.0485(18) 0.058(2) -0.0002(15) -0.0016(16) 0.0042(15)
C19 0.089(3) 0.084(2) 0.077(2) -0.025(2) 0.012(2) -0.024(2)

loop_
_atom_type_symbol
_atom_type_description
_atom_type_scat_dispersion_real
_atom_type_scat_dispersion_imag
_atom_type_scat_source
C C 0.0033 0.0016 'International Tables Vol C Tables 4.2.6.8 and 6.1.1.4'
H H 0.0000 0.0000 'International Tables Vol C Tables 4.2.6.8 and 6.1.1.4'
N N 0.0061 0.0033 'International Tables Vol C Tables 4.2.6.8 and 6.1.1.4'
O O 0.0106 0.0060 'International Tables Vol C Tables 4.2.6.8 and 6.1.1.4'

loop_
_geom_angle_atom_site_label_1
_geom_angle_atom_site_label_2
_geom_angle_atom_site_label_3
_geom_angle_site_symmetry_1
_geom_angle_site_symmetry_3
_geom_angle
_geom_angle_publ_flag
C11 N1 N2 . . 116.7(2) ?
C12 N2 N1 . . 117.7(2) ?
C12 N2 H2 . . 127.2(19) ?
N1 N2 H2 . . 114.8(19) ?
C2 O1 H1 . . 109.5 ?
C2 C1 C10 . . 119.0(3) ?
C2 C1 C11 . . 120.3(3) ?
C10 C1 C11 . . 120.7(3) ?
O1 C2 C1 . . 123.0(3) ?
O1 C2 C3 . . 117.3(3) ?
C1 C2 C3 . . 119.7(3) ?
C4 C3 C2 . . 121.2(3) ?
C4 C3 H3 . . 119.4 ?
C2 C3 H3 . . 119.4 ?
C3 C4 C5 . . 121.9(3) ?
C3 C4 H4 . . 119.1 ?
C5 C4 H4 . . 119.1 ?
C4 C5 C6 . . 122.4(3) ?
C4 C5 C10 . . 118.0(3) ?
C6 C5 C10 . . 119.7(3) ?
C7 C6 C5 . . 121.2(3) ?
C7 C6 H6 . . 119.4 ?
C5 C6 H6 . . 119.4 ?
C6 C7 C8 . . 119.9(3) ?
C6 C7 H7 . . 120.1 ?
C8 C7 H7 . . 120.1 ?
C9 C8 C7 . . 120.6(3) ?
C9 C8 H8 . . 119.7 ?
C7 C8 H8 . . 119.7 ?
C8 C9 C10 . . 121.8(3) ?
C8 C9 H9 . . 119.1 ?
C10 C9 H9 . . 119.1 ?
C9 C10 C5 . . 116.9(3) ?
C9 C10 C1 . . 123.0(2) ?
C5 C10 C1 . . 120.1(3) ?
N1 C11 C1 . . 121.3(3) ?
N1 C11 H11 . . 119.4 ?
C1 C11 H11 . . 119.4 ?
O2 C12 N2 . . 121.7(3) ?
O2 C12 C13 . . 121.5(2) ?
N2 C12 C13 . . 116.8(2) ?
C14 C13 C18 . . 118.0(3) ?
C14 C13 C12 . . 123.7(2) ?
C18 C13 C12 . . 118.3(3) ?
C15 C14 C13 . . 119.7(3) ?
C15 C14 H14 . . 120.2 ?
C13 C14 H14 . . 120.2 ?
C14 C15 C16 . . 123.1(3) ?
C14 C15 H15 . . 118.4 ?
C16 C15 H15 . . 118.4 ?
C15 C16 C17 . . 116.5(3) ?
C15 C16 C19 . . 123.0(3) ?
C17 C16 C19 . . 120.5(3) ?
C18 C17 C16 . . 121.8(3) ?
C18 C17 H17 . . 119.1 ?
C16 C17 H17 . . 119.1 ?
C17 C18 C13 . . 121.0(3) ?
C17 C18 H18 . . 119.5 ?
C13 C18 H18 . . 119.5 ?
C16 C19 H19A . . 109.5 ?
C16 C19 H19B . . 109.5 ?
H19A C19 H19B . . 109.5 ?
C16 C19 H19C . . 109.5 ?
H19A C19 H19C . . 109.5 ?
H19B C19 H19C . . 109.5 ?

loop_
_geom_bond_atom_site_label_1
_geom_bond_atom_site_label_2
_geom_bond_site_symmetry_2
_geom_bond_distance
_geom_bond_publ_flag
N1 C11 . 1.278(3) ?
N1 N2 . 1.388(3) ?
N2 C12 . 1.347(3) ?
N2 H2 . 0.902(10) ?
O1 C2 . 1.344(3) ?
O1 H1 . 0.8200 ?
O2 C12 . 1.234(3) ?
C1 C2 . 1.394(4) ?
C1 C10 . 1.430(4) ?
C1 C11 . 1.446(3) ?
C2 C3 . 1.403(4) ?
C3 C4 . 1.348(4) ?
C3 H3 . 0.9300 ?
C4 C5 . 1.405(4) ?
C4 H4 . 0.9300 ?
C5 C6 . 1.413(4) ?
C5 C10 . 1.418(4) ?
C6 C7 . 1.344(4) ?
C6 H6 . 0.9300 ?
C7 C8 . 1.395(4) ?
C7 H7 . 0.9300 ?
C8 C9 . 1.358(4) ?
C8 H8 . 0.9300 ?
C9 C10 . 1.413(4) ?
C9 H9 . 0.9300 ?
C11 H11 . 0.9300 ?
C12 C13 . 1.486(4) ?
C13 C14 . 1.386(4) ?
C13 C18 . 1.388(3) ?
C14 C15 . 1.375(4) ?
C14 H14 . 0.9300 ?
C15 C16 . 1.376(4) ?
C15 H15 . 0.9300 ?
C16 C17 . 1.382(4) ?
C16 C19 . 1.504(4) ?
C17 C18 . 1.371(4) ?
C17 H17 . 0.9300 ?
C18 H18 . 0.9300 ?
C19 H19A . 0.9600 ?
C19 H19B . 0.9600 ?
C19 H19C . 0.9600 ?

loop_
_geom_hbond_atom_site_label_D
_geom_hbond_atom_site_label_H
_geom_hbond_atom_site_label_A
_geom_hbond_site_symmetry_A
_geom_hbond_distance_DH
_geom_hbond_distance_HA
_geom_hbond_distance_DA
_geom_hbond_angle_DHA
N2 H2 O2 4_566 0.902(10) 2.020(13) 2.897(3) 164(3)
O1 H1 N1 . 0.82 1.86 2.586(3) 146

loop_
_cod_related_entry_id
_cod_related_entry_database
_cod_related_entry_code
1 ChemSpider 12974010
